data_4335067
loop_
_publ_author_name
'Peter Comba'
'Michael Morgen'
'Hubert Wadepohl'

_publ_section_title
;
 Tuning of the Properties of Transition-Metal Bispidine Complexes by
 Variation of the Basicity of the Aromatic Donor Groups
;
_journal_name_full 'Inorganic Chemistry'
_journal_page_first 6481
_journal_page_last 6501
_journal_paper_doi 10.1021/ic4004214
_journal_volume 52
_journal_year 2013
_chemical_formula_sum 'C25 H30 N4 O5 S2'
_chemical_formula_weight 530.65
_space_group_IT_number 15
_symmetry_cell_setting monoclinic
_symmetry_Int_Tables_number 15
_symmetry_space_group_name_Hall '-C 2yc'
_symmetry_space_group_name_H-M 'C 1 2/c 1'
_atom_sites_solution_hydrogens geom
_atom_sites_solution_primary dual
_atom_sites_solution_secondary difmap
_audit_block_code co_mimo27
_audit_creation_method SHELXL-97
_cell_angle_alpha 90.00
_cell_angle_beta 108.1290(10)
_cell_angle_gamma 90.00
_cell_formula_units_Z 8
_cell_length_a 33.750(2)
_cell_length_b 8.2327(6)
_cell_length_c 19.4466(14)
_cell_measurement_reflns_used 8154
_cell_measurement_temperature 100(2)
_cell_measurement_theta_max 31.96
_cell_measurement_theta_min 2.54
_cell_volume 5135.1(6)
_computing_cell_refinement
;
SAINT (Bruker AXS, 1997-2008). Includes estimated systematic errors
 of the unit cell constants from Monte Carlo simulations.
;
_computing_data_collection 'SMART-5.631 (Bruker AXS, 2003)'
_computing_data_reduction 'SAINT (Bruker AXS, 1997-2008); SADABS (Bruker AXS, 2008)'
_computing_publication_material 'SHELXL-97 (Sheldrick, 1997)'
_computing_structure_refinement 'SHELXL-97 (Sheldrick, 1997)'
_computing_structure_solution 'SUPERFLIP (Palatinus, 2007-2009)'
_diffrn_ambient_environment 'perfluoro polyether oil'
_diffrn_ambient_temperature 100(2)
_diffrn_detector 'CCD plate'
_diffrn_detector_area_resol_mean 8.19
_diffrn_detector_type CCD-PXL-KAF2
_diffrn_measured_fraction_theta_full 1.000
_diffrn_measured_fraction_theta_max 1.000
_diffrn_measurement_device 'three-circle diffractometer'
_diffrn_measurement_device_type 'Bruker AXS Smart 1000'
_diffrn_measurement_method '\f- and \w-scans'
_diffrn_measurement_specimen_support 'polyimid foil'
_diffrn_radiation_monochromator graphite
_diffrn_radiation_probe x-ray
_diffrn_radiation_type MoK\a
_diffrn_radiation_wavelength 0.71073
_diffrn_reflns_av_R_equivalents 0.0486
_diffrn_reflns_av_sigmaI/netI 0.0296
_diffrn_reflns_limit_h_max 45
_diffrn_reflns_limit_h_min -48
_diffrn_reflns_limit_k_max 11
_diffrn_reflns_limit_k_min 0
_diffrn_reflns_limit_l_max 27
_diffrn_reflns_limit_l_min 0
_diffrn_reflns_number 62380
_diffrn_reflns_theta_full 30.50
_diffrn_reflns_theta_max 30.50
_diffrn_reflns_theta_min 1.27
_diffrn_source 'fine-focus sealed tube'
_exptl_absorpt_coefficient_mu 0.251
_exptl_absorpt_correction_T_max 0.7464
_exptl_absorpt_correction_T_min 0.6915
_exptl_absorpt_correction_type multi-scan
_exptl_absorpt_process_details
;
multi-scan from symmetry-related measurements (Blessing 1995)
SADABS (Sheldrick & Bruker AXS, 2004-2008)
;
_exptl_crystal_colour colourless
_exptl_crystal_density_diffrn 1.373
_exptl_crystal_description irregular
_exptl_crystal_F_000 2240
_exptl_crystal_size_max 0.23
_exptl_crystal_size_mid 0.14
_exptl_crystal_size_min 0.08
_refine_diff_density_max 0.473
_refine_diff_density_min -0.441
_refine_diff_density_rms 0.080
_refine_ls_abs_structure_details 'Flack H D (1983), Acta Cryst. A39, 876-881'
_refine_ls_extinction_method none
_refine_ls_goodness_of_fit_ref 1.263
_refine_ls_hydrogen_treatment constr
_refine_ls_matrix_type full
_refine_ls_number_parameters 331
_refine_ls_number_reflns 7840
_refine_ls_number_restraints 0
_refine_ls_restrained_S_all 1.263
_refine_ls_R_factor_all 0.0746
_refine_ls_R_factor_gt 0.0525
_refine_ls_shift/su_max 0.001
_refine_ls_shift/su_mean 0.000
_refine_ls_structure_factor_coef Fsqd
_refine_ls_weighting_details 'calc w=1/[\s^2^(Fo^2^)+(0.0178P)^2^+19.2788P] where P=(Fo^2^+2Fc^2^)/3'
_refine_ls_weighting_scheme calc
_refine_ls_wR_factor_gt 0.1366
_refine_ls_wR_factor_ref 0.1463
_reflns_number_gt 5987
_reflns_number_total 7840
_reflns_threshold_expression >2sigma(I)
_cod_data_source_file ic4004214_si_004_5.cif
_cod_data_source_block co_mimo27
_cod_original_sg_symbol_H-M 'C 2/c'
_cod_database_code 4335067
_audit_block_refno 1314

loop_
_symmetry_equiv_pos_as_xyz
'x, y, z'
'-x, y, -z+1/2'
'x+1/2, y+1/2, z'
'-x+1/2, y+1/2, -z+1/2'
'-x, -y, -z'
'x, -y, z-1/2'
'-x+1/2, -y+1/2, -z'
'x+1/2, -y+1/2, z-1/2'

loop_
_atom_site_label
_atom_site_type_symbol
_atom_site_fract_x
_atom_site_fract_y
_atom_site_fract_z
_atom_site_U_iso_or_equiv
_atom_site_adp_type
_atom_site_occupancy
_atom_site_symmetry_multiplicity
_atom_site_calc_flag
_atom_site_refinement_flags
S1 S 0.50923(2) 0.56770(8) 0.38796(4) 0.02935(15) Uani 1 1 d .
S2 S 0.34422(3) 0.56736(8) 0.58632(4) 0.03285(16) Uani 1 1 d .
O1 O 0.39940(5) 0.0564(2) 0.18809(9) 0.0241(4) Uani 1 1 d .
O2 O 0.40103(5) -0.1703(2) 0.25375(9) 0.0223(3) Uani 1 1 d .
O3 O 0.25099(5) 0.0370(3) 0.35074(10) 0.0317(4) Uani 1 1 d .
O4 O 0.29387(5) -0.1782(2) 0.38366(10) 0.0244(4) Uani 1 1 d .
O5 O 0.31684(5) -0.1058(2) 0.25406(9) 0.0254(4) Uani 1 1 d .
N1 N 0.47761(6) 0.0315(2) 0.34674(10) 0.0194(4) Uani 1 1 d .
N2 N 0.32443(6) 0.0338(3) 0.52327(11) 0.0221(4) Uani 1 1 d .
N3 N 0.39917(5) 0.1144(2) 0.43073(9) 0.0147(3) Uani 1 1 d .
N7 N 0.34784(6) 0.3278(2) 0.32302(10) 0.0194(4) Uani 1 1 d .
C1 C 0.37729(6) 0.0691(3) 0.29492(11) 0.0153(4) Uani 1 1 d .
C2 C 0.41159(6) 0.0510(3) 0.37012(11) 0.0151(4) Uani 1 1 d .
H2 H 0.4173 -0.0676 0.3789 0.018 Uiso 1 1 calc R
C4 C 0.35874(6) 0.0501(3) 0.43173(11) 0.0149(4) Uani 1 1 d .
H4 H 0.3626 -0.0682 0.4438 0.018 Uiso 1 1 calc R
C5 C 0.32347(6) 0.0654(3) 0.35773(11) 0.0156(4) Uani 1 1 d .
C6 C 0.31193(7) 0.2427(3) 0.33225(12) 0.0202(4) Uani 1 1 d .
H6A H 0.2890 0.2421 0.2858 0.024 Uiso 1 1 calc R
H6B H 0.3020 0.3007 0.3684 0.024 Uiso 1 1 calc R
C8 C 0.36435(7) 0.2456(3) 0.27145(12) 0.0186(4) Uani 1 1 d .
H8A H 0.3889 0.3061 0.2673 0.022 Uiso 1 1 calc R
H8B H 0.3429 0.2450 0.2232 0.022 Uiso 1 1 calc R
C9 C 0.33742(7) -0.0110(3) 0.29805(11) 0.0167(4) Uani 1 1 d .
C10 C 0.39348(7) -0.0130(3) 0.23859(12) 0.0184(4) Uani 1 1 d .
C11 C 0.42237(8) -0.2571(3) 0.21093(14) 0.0279(5) Uani 1 1 d .
H11A H 0.4102 -0.2276 0.1599 0.042 Uiso 1 1 calc R
H11B H 0.4194 -0.3743 0.2166 0.042 Uiso 1 1 calc R
H11C H 0.4520 -0.2282 0.2273 0.042 Uiso 1 1 calc R
C12 C 0.28481(7) -0.0237(3) 0.36328(12) 0.0208(4) Uani 1 1 d .
C13 C 0.26071(8) -0.2707(4) 0.39727(16) 0.0346(6) Uani 1 1 d .
H13A H 0.2399 -0.2993 0.3511 0.052 Uiso 1 1 calc R
H13B H 0.2475 -0.2054 0.4262 0.052 Uiso 1 1 calc R
H13C H 0.2722 -0.3701 0.4237 0.052 Uiso 1 1 calc R
C14 C 0.45162(7) 0.1304(3) 0.36688(11) 0.0161(4) Uani 1 1 d .
C15 C 0.45897(7) 0.2952(3) 0.38089(12) 0.0183(4) Uani 1 1 d .
H15 H 0.4398 0.3598 0.3959 0.022 Uiso 1 1 calc R
C16 C 0.49493(7) 0.3637(3) 0.37243(12) 0.0206(4) Uani 1 1 d .
C17 C 0.52180(7) 0.2615(3) 0.34982(12) 0.0226(5) Uani 1 1 d .
H17 H 0.5463 0.3038 0.3423 0.027 Uiso 1 1 calc R
C18 C 0.51214(7) 0.0995(3) 0.33879(12) 0.0218(5) Uani 1 1 d .
H18 H 0.5310 0.0315 0.3247 0.026 Uiso 1 1 calc R
C19 C 0.46864(8) 0.6508(3) 0.41852(16) 0.0301(6) Uani 1 1 d .
H19A H 0.4418 0.6382 0.3806 0.045 Uiso 1 1 calc R
H19B H 0.4741 0.7663 0.4295 0.045 Uiso 1 1 calc R
H19C H 0.4678 0.5933 0.4622 0.045 Uiso 1 1 calc R
C20 C 0.34465(7) 0.1311(3) 0.49028(11) 0.0171(4) Uani 1 1 d .
C21 C 0.35186(7) 0.2955(3) 0.50561(12) 0.0193(4) Uani 1 1 d .
H21 H 0.3665 0.3593 0.4808 0.023 Uiso 1 1 calc R
C22 C 0.33704(8) 0.3643(3) 0.55829(13) 0.0224(5) Uani 1 1 d .
C23 C 0.31579(8) 0.2646(3) 0.59332(14) 0.0265(5) Uani 1 1 d .
H23 H 0.3052 0.3071 0.6295 0.032 Uiso 1 1 calc R
C24 C 0.31068(8) 0.1028(3) 0.57394(14) 0.0258(5) Uani 1 1 d .
H24 H 0.2964 0.0357 0.5983 0.031 Uiso 1 1 calc R
C25 C 0.37389(9) 0.6503(3) 0.53276(14) 0.0278(5) Uani 1 1 d .
H25A H 0.3576 0.6432 0.4814 0.042 Uiso 1 1 calc R
H25B H 0.3998 0.5887 0.5415 0.042 Uiso 1 1 calc R
H25C H 0.3804 0.7643 0.5460 0.042 Uiso 1 1 calc R
C26 C 0.43083(7) 0.0647(3) 0.49834(11) 0.0183(4) Uani 1 1 d .
H26A H 0.4235 0.1082 0.5397 0.028 Uiso 1 1 calc R
H26B H 0.4581 0.1069 0.4991 0.028 Uiso 1 1 calc R
H26C H 0.4320 -0.0542 0.5012 0.028 Uiso 1 1 calc R
C27 C 0.33743(9) 0.4960(3) 0.30112(15) 0.0280(5) Uani 1 1 d .
H27A H 0.3622 0.5516 0.2968 0.042 Uiso 1 1 calc R
H27B H 0.3277 0.5512 0.3375 0.042 Uiso 1 1 calc R
H27C H 0.3154 0.4983 0.2543 0.042 Uiso 1 1 calc R

loop_
_atom_site_aniso_label
_atom_site_aniso_U_11
_atom_site_aniso_U_22
_atom_site_aniso_U_33
_atom_site_aniso_U_23
_atom_site_aniso_U_13
_atom_site_aniso_U_12
S1 0.0279(3) 0.0219(3) 0.0394(4) 0.0023(3) 0.0121(3) -0.0071(2)
S2 0.0551(4) 0.0195(3) 0.0317(3) -0.0044(3) 0.0246(3) 0.0026(3)
O1 0.0230(8) 0.0335(10) 0.0192(8) 0.0010(7) 0.0115(7) -0.0013(7)
O2 0.0254(8) 0.0231(8) 0.0223(8) -0.0063(7) 0.0133(7) -0.0019(7)
O3 0.0168(8) 0.0472(12) 0.0327(10) 0.0045(9) 0.0102(7) 0.0044(8)
O4 0.0203(8) 0.0272(9) 0.0284(9) -0.0009(7) 0.0116(7) -0.0064(7)
O5 0.0224(8) 0.0337(10) 0.0216(8) -0.0091(7) 0.0092(7) -0.0081(7)
N1 0.0169(9) 0.0229(9) 0.0189(9) -0.0017(7) 0.0062(7) 0.0019(7)
N2 0.0254(10) 0.0235(10) 0.0206(9) -0.0004(8) 0.0116(8) -0.0037(8)
N3 0.0148(8) 0.0177(8) 0.0127(8) -0.0005(6) 0.0057(6) 0.0002(7)
N7 0.0224(9) 0.0171(9) 0.0186(9) 0.0028(7) 0.0064(7) 0.0038(7)
C1 0.0155(9) 0.0183(10) 0.0131(9) -0.0003(7) 0.0058(7) -0.0007(8)
C2 0.0149(9) 0.0167(9) 0.0148(9) -0.0003(7) 0.0060(7) 0.0001(7)
C4 0.0150(9) 0.0169(9) 0.0138(9) -0.0002(7) 0.0059(7) 0.0003(7)
C5 0.0137(9) 0.0202(10) 0.0140(9) -0.0003(8) 0.0059(7) 0.0012(8)
C6 0.0206(10) 0.0231(11) 0.0169(10) 0.0027(8) 0.0056(8) 0.0064(9)
C8 0.0196(10) 0.0208(10) 0.0155(10) 0.0028(8) 0.0058(8) 0.0006(8)
C9 0.0157(9) 0.0205(10) 0.0143(9) 0.0003(8) 0.0054(7) 0.0012(8)
C10 0.0146(9) 0.0259(11) 0.0160(9) -0.0036(8) 0.0064(8) -0.0033(8)
C11 0.0310(13) 0.0289(13) 0.0297(13) -0.0103(10) 0.0179(11) -0.0001(10)
C12 0.0170(10) 0.0323(12) 0.0145(9) -0.0015(9) 0.0068(8) -0.0016(9)
C13 0.0249(13) 0.0443(16) 0.0363(14) 0.0072(12) 0.0122(11) -0.0129(12)
C14 0.0155(9) 0.0192(10) 0.0141(9) 0.0001(8) 0.0053(7) -0.0001(8)
C15 0.0182(10) 0.0194(10) 0.0184(10) 0.0004(8) 0.0072(8) -0.0003(8)
C16 0.0212(10) 0.0202(11) 0.0192(10) 0.0021(8) 0.0046(8) -0.0033(8)
C17 0.0174(10) 0.0325(13) 0.0196(10) 0.0015(9) 0.0082(8) -0.0023(9)
C18 0.0166(10) 0.0318(13) 0.0191(10) -0.0010(9) 0.0084(8) 0.0023(9)
C19 0.0272(13) 0.0181(11) 0.0414(15) 0.0001(10) 0.0055(11) 0.0005(9)
C20 0.0175(10) 0.0205(10) 0.0147(9) -0.0003(8) 0.0069(8) 0.0016(8)
C21 0.0221(11) 0.0192(10) 0.0185(10) 0.0016(8) 0.0088(8) 0.0015(8)
C22 0.0290(12) 0.0203(11) 0.0196(10) -0.0010(9) 0.0100(9) 0.0027(9)
C23 0.0322(13) 0.0295(13) 0.0238(12) -0.0010(10) 0.0173(10) 0.0025(10)
C24 0.0292(12) 0.0287(13) 0.0250(12) -0.0004(10) 0.0167(10) -0.0028(10)
C25 0.0354(14) 0.0197(11) 0.0273(12) -0.0006(9) 0.0083(10) -0.0011(10)
C26 0.0173(10) 0.0224(10) 0.0150(9) 0.0005(8) 0.0045(8) 0.0005(8)
C27 0.0328(13) 0.0207(11) 0.0296(13) 0.0058(10) 0.0085(10) 0.0065(10)

loop_
_atom_type_symbol
_atom_type_description
_atom_type_scat_dispersion_real
_atom_type_scat_dispersion_imag
_atom_type_scat_source
C C 0.0033 0.0016 'International Tables Vol C Tables 4.2.6.8 and 6.1.1.4'
H H 0.0000 0.0000 'International Tables Vol C Tables 4.2.6.8 and 6.1.1.4'
N N 0.0061 0.0033 'International Tables Vol C Tables 4.2.6.8 and 6.1.1.4'
O O 0.0106 0.0060 'International Tables Vol C Tables 4.2.6.8 and 6.1.1.4'
S S 0.1246 0.1234 'International Tables Vol C Tables 4.2.6.8 and 6.1.1.4'

loop_
_geom_angle_atom_site_label_1
_geom_angle_atom_site_label_2
_geom_angle_atom_site_label_3
_geom_angle
C16 S1 C19 103.05(12)
C22 S2 C25 103.37(12)
C10 O2 C11 116.53(19)
C12 O4 C13 115.9(2)
C14 N1 C18 116.7(2)
C20 N2 C24 116.4(2)
C2 N3 C4 112.44(16)
C2 N3 C26 108.06(16)
C4 N3 C26 107.88(16)
C8 N7 C6 111.87(18)
C8 N7 C27 110.40(19)
C6 N7 C27 110.98(19)
C9 C1 C10 110.92(18)
C9 C1 C8 104.36(17)
C10 C1 C8 109.63(17)
C9 C1 C2 109.21(17)
C10 C1 C2 107.63(17)
C8 C1 C2 115.10(17)
N3 C2 C14 111.16(17)
N3 C2 C1 113.87(17)
C14 C2 C1 109.24(17)
N3 C2 H2 107.4
C14 C2 H2 107.4
C1 C2 H2 107.4
N3 C4 C20 111.12(17)
N3 C4 C5 113.80(16)
C20 C4 C5 109.19(17)
N3 C4 H4 107.5
C20 C4 H4 107.5
C5 C4 H4 107.5
C9 C5 C12 109.27(18)
C9 C5 C6 104.60(17)
C12 C5 C6 109.79(18)
C9 C5 C4 110.02(17)
C12 C5 C4 108.59(17)
C6 C5 C4 114.44(18)
N7 C6 C5 110.83(18)
N7 C6 H6A 109.5
C5 C6 H6A 109.5
N7 C6 H6B 109.5
C5 C6 H6B 109.5
H6A C6 H6B 108.1
N7 C8 C1 111.52(17)
N7 C8 H8A 109.3
C1 C8 H8A 109.3
N7 C8 H8B 109.3
C1 C8 H8B 109.3
H8A C8 H8B 108.0
O5 C9 C1 125.12(19)
O5 C9 C5 124.3(2)
C1 C9 C5 109.94(18)
O1 C10 O2 124.8(2)
O1 C10 C1 124.2(2)
O2 C10 C1 110.94(18)
O2 C11 H11A 109.5
O2 C11 H11B 109.5
H11A C11 H11B 109.5
O2 C11 H11C 109.5
H11A C11 H11C 109.5
H11B C11 H11C 109.5
O3 C12 O4 124.8(2)
O3 C12 C5 124.4(2)
O4 C12 C5 110.79(19)
O4 C13 H13A 109.5
O4 C13 H13B 109.5
H13A C13 H13B 109.5
O4 C13 H13C 109.5
H13A C13 H13C 109.5
H13B C13 H13C 109.5
N1 C14 C15 123.8(2)
N1 C14 C2 114.95(19)
C15 C14 C2 121.18(19)
C14 C15 C16 118.7(2)
C14 C15 H15 120.6
C16 C15 H15 120.6
C15 C16 C17 117.7(2)
C15 C16 S1 124.93(19)
C17 C16 S1 117.34(18)
C18 C17 C16 119.0(2)
C18 C17 H17 120.5
C16 C17 H17 120.5
N1 C18 C17 124.0(2)
N1 C18 H18 118.0
C17 C18 H18 118.0
S1 C19 H19A 109.5
S1 C19 H19B 109.5
H19A C19 H19B 109.5
S1 C19 H19C 109.5
H19A C19 H19C 109.5
H19B C19 H19C 109.5
N2 C20 C21 124.1(2)
N2 C20 C4 114.95(19)
C21 C20 C4 120.9(2)
C20 C21 C22 118.3(2)
C20 C21 H21 120.9
C22 C21 H21 120.9
C21 C22 C23 118.4(2)
C21 C22 S2 124.76(19)
C23 C22 S2 116.80(18)
C24 C23 C22 118.2(2)
C24 C23 H23 120.9
C22 C23 H23 120.9
N2 C24 C23 124.6(2)
N2 C24 H24 117.7
C23 C24 H24 117.7
S2 C25 H25A 109.5
S2 C25 H25B 109.5
H25A C25 H25B 109.5
S2 C25 H25C 109.5
H25A C25 H25C 109.5
H25B C25 H25C 109.5
N3 C26 H26A 109.5
N3 C26 H26B 109.5
H26A C26 H26B 109.5
N3 C26 H26C 109.5
H26A C26 H26C 109.5
H26B C26 H26C 109.5
N7 C27 H27A 109.5
N7 C27 H27B 109.5
H27A C27 H27B 109.5
N7 C27 H27C 109.5
H27A C27 H27C 109.5
H27B C27 H27C 109.5

loop_
_geom_bond_atom_site_label_1
_geom_bond_atom_site_label_2
_geom_bond_distance
S1 C16 1.747(2)
S1 C19 1.790(3)
S2 C22 1.752(3)
S2 C25 1.789(3)
O1 C10 1.205(3)
O2 C10 1.335(3)
O2 C11 1.448(3)
O3 C12 1.199(3)
O4 C12 1.339(3)
O4 C13 1.444(3)
O5 C9 1.206(3)
N1 C14 1.342(3)
N1 C18 1.344(3)
N2 C20 1.338(3)
N2 C24 1.339(3)
N3 C2 1.465(3)
N3 C4 1.469(3)
N3 C26 1.471(3)
N7 C8 1.456(3)
N7 C6 1.458(3)
N7 C27 1.460(3)
C1 C9 1.517(3)
C1 C10 1.526(3)
C1 C8 1.545(3)
C1 C2 1.564(3)
C2 C14 1.519(3)
C2 H2 1.0000
C4 C20 1.518(3)
C4 C5 1.561(3)
C4 H4 1.0000
C5 C9 1.518(3)
C5 C12 1.529(3)
C5 C6 1.552(3)
C6 H6A 0.9900
C6 H6B 0.9900
C8 H8A 0.9900
C8 H8B 0.9900
C11 H11A 0.9800
C11 H11B 0.9800
C11 H11C 0.9800
C13 H13A 0.9800
C13 H13B 0.9800
C13 H13C 0.9800
C14 C15 1.391(3)
C15 C16 1.394(3)
C15 H15 0.9500
C16 C17 1.404(3)
C17 C18 1.374(4)
C17 H17 0.9500
C18 H18 0.9500
C19 H19A 0.9800
C19 H19B 0.9800
C19 H19C 0.9800
C20 C21 1.391(3)
C21 C22 1.393(3)
C21 H21 0.9500
C22 C23 1.399(3)
C23 C24 1.380(4)
C23 H23 0.9500
C24 H24 0.9500
C25 H25A 0.9800
C25 H25B 0.9800
C25 H25C 0.9800
C26 H26A 0.9800
C26 H26B 0.9800
C26 H26C 0.9800
C27 H27A 0.9800
C27 H27B 0.9800
C27 H27C 0.9800

loop_
_geom_torsion_atom_site_label_1
_geom_torsion_atom_site_label_2
_geom_torsion_atom_site_label_3
_geom_torsion_atom_site_label_4
_geom_torsion
C4 N3 C2 C14 175.23(17)
C26 N3 C2 C14 -65.8(2)
C4 N3 C2 C1 51.3(2)
C26 N3 C2 C1 170.29(17)
C9 C1 C2 N3 -55.4(2)
C10 C1 C2 N3 -175.88(18)
C8 C1 C2 N3 61.6(2)
C9 C1 C2 C14 179.68(17)
C10 C1 C2 C14 59.2(2)
C8 C1 C2 C14 -63.4(2)
C2 N3 C4 C20 -174.07(17)
C26 N3 C4 C20 66.9(2)
C2 N3 C4 C5 -50.3(2)
C26 N3 C4 C5 -169.37(17)
N3 C4 C5 C9 53.7(2)
C20 C4 C5 C9 178.47(18)
N3 C4 C5 C12 173.23(18)
C20 C4 C5 C12 -62.0(2)
N3 C4 C5 C6 -63.7(2)
C20 C4 C5 C6 61.1(2)
C8 N7 C6 C5 57.9(2)
C27 N7 C6 C5 -178.32(19)
C9 C5 C6 N7 -60.0(2)
C12 C5 C6 N7 -177.14(18)
C4 C5 C6 N7 60.5(2)
C6 N7 C8 C1 -58.2(2)
C27 N7 C8 C1 177.73(19)
C9 C1 C8 N7 59.9(2)
C10 C1 C8 N7 178.80(18)
C2 C1 C8 N7 -59.7(2)
C10 C1 C9 O5 -12.7(3)
C8 C1 C9 O5 105.3(3)
C2 C1 C9 O5 -131.1(2)
C10 C1 C9 C5 176.32(18)
C8 C1 C9 C5 -65.7(2)
C2 C1 C9 C5 57.9(2)
C12 C5 C9 O5 12.4(3)
C6 C5 C9 O5 -105.1(3)
C4 C5 C9 O5 131.5(2)
C12 C5 C9 C1 -176.50(18)
C6 C5 C9 C1 66.0(2)
C4 C5 C9 C1 -57.4(2)
C11 O2 C10 O1 7.6(3)
C11 O2 C10 C1 -171.03(19)
C9 C1 C10 O1 122.2(2)
C8 C1 C10 O1 7.5(3)
C2 C1 C10 O1 -118.4(2)
C9 C1 C10 O2 -59.2(2)
C8 C1 C10 O2 -173.88(18)
C2 C1 C10 O2 60.3(2)
C13 O4 C12 O3 -5.8(3)
C13 O4 C12 C5 174.50(19)
C9 C5 C12 O3 -115.3(3)
C6 C5 C12 O3 -1.1(3)
C4 C5 C12 O3 124.7(2)
C9 C5 C12 O4 64.4(2)
C6 C5 C12 O4 178.62(18)
C4 C5 C12 O4 -55.6(2)
C18 N1 C14 C15 -1.2(3)
C18 N1 C14 C2 175.91(19)
N3 C2 C14 N1 143.07(19)
C1 C2 C14 N1 -90.4(2)
N3 C2 C14 C15 -39.7(3)
C1 C2 C14 C15 86.8(2)
N1 C14 C15 C16 1.2(3)
C2 C14 C15 C16 -175.8(2)
C14 C15 C16 C17 0.2(3)
C14 C15 C16 S1 -179.69(17)
C19 S1 C16 C15 2.1(2)
C19 S1 C16 C17 -177.84(19)
C15 C16 C17 C18 -1.5(3)
S1 C16 C17 C18 178.41(18)
C14 N1 C18 C17 -0.2(3)
C16 C17 C18 N1 1.6(4)
C24 N2 C20 C21 0.0(3)
C24 N2 C20 C4 -178.4(2)
N3 C4 C20 N2 -143.98(19)
C5 C4 C20 N2 89.7(2)
N3 C4 C20 C21 37.6(3)
C5 C4 C20 C21 -88.8(2)
N2 C20 C21 C22 -0.3(4)
C4 C20 C21 C22 178.0(2)
C20 C21 C22 C23 0.2(3)
C20 C21 C22 S2 178.38(18)
C25 S2 C22 C21 -0.6(3)
C25 S2 C22 C23 177.6(2)
C21 C22 C23 C24 0.2(4)
S2 C22 C23 C24 -178.1(2)
C20 N2 C24 C23 0.4(4)
C22 C23 C24 N2 -0.5(4)
